data_4347565
loop_
_publ_author_name
'Tanifuji, Kazuki'
'Tajima, Shunichi'
'Ohki, Yasuhiro'
'Tatsumi, Kazuyuki'

_publ_section_title
;
 Interconversion between [Fe4S4] and [Fe2S2] Clusters Bearing Amide
 Ligands.
;
_journal_issue 9
_journal_name_full 'Inorganic chemistry'
_journal_page_first 4512
_journal_page_last 4518
_journal_paper_doi 10.1021/acs.inorgchem.6b00352
_journal_volume 55
_journal_year 2016
_chemical_formula_moiety 'C24 H50 Fe2 N4 O2 S2 Si4'
_chemical_formula_sum 'C24 H50 Fe2 N4 O2 S2 Si4'
_chemical_formula_weight 714.84
_space_group_IT_number 15
_space_group_name_Hall '-C 2yc'
_space_group_name_H-M_alt 'C 1 2/c 1'
_symmetry_cell_setting monoclinic
_symmetry_Int_Tables_number 15
_symmetry_space_group_name_Hall '-C 2yc'
_symmetry_space_group_name_H-M 'C 1 2/c 1'
_atom_sites_solution_hydrogens geom
_atom_sites_solution_primary direct
_atom_sites_solution_secondary difmap
_cell_angle_alpha 90.0000
_cell_angle_beta 92.495(4)
_cell_angle_gamma 90.0000
_cell_formula_units_Z 4
_cell_length_a 22.876(7)
_cell_length_b 11.048(3)
_cell_length_c 14.488(4)
_cell_measurement_reflns_used 16457
_cell_measurement_temperature 173
_cell_measurement_theta_max 27.50
_cell_measurement_theta_min 3.20
_cell_volume 3658.1(18)
_computing_cell_refinement 'CrystalClear-SM Expert 2.0 r4'
_computing_data_collection 'CrystalClear-SM Expert 2.0 r4 (Rigaku, 2009)'
_computing_data_reduction 'CrystalClear-SM Expert 2.0 r4'
_computing_molecular_graphics 'CrystalStructure 4.0'
_computing_publication_material 'CrystalStructure 4.0 (Rigaku, 2011)'
_computing_structure_refinement 'SHELXL97 (Sheldrick, 2008)'
_computing_structure_solution 'SIR2004 (Burla, et al., 2005)'
_diffrn_ambient_temperature 173
_diffrn_detector_area_resol_mean 7.111
_diffrn_measured_fraction_theta_full 0.983
_diffrn_measured_fraction_theta_max 0.983
_diffrn_measurement_device_type 'Rigaku Saturn724'
_diffrn_measurement_method \w
_diffrn_radiation_type 'Mo K\a'
_diffrn_radiation_wavelength 0.71075
_diffrn_reflns_av_R_equivalents 0.0388
_diffrn_reflns_limit_h_max 28
_diffrn_reflns_limit_h_min -29
_diffrn_reflns_limit_k_max 14
_diffrn_reflns_limit_k_min -14
_diffrn_reflns_limit_l_max 18
_diffrn_reflns_limit_l_min -18
_diffrn_reflns_number 21457
_diffrn_reflns_theta_full 27.46
_diffrn_reflns_theta_max 27.46
_diffrn_reflns_theta_min 3.25
_diffrn_standards_number 0
_exptl_absorpt_coefficient_mu 1.063
_exptl_absorpt_correction_T_max 0.808
_exptl_absorpt_correction_T_min 0.714
_exptl_absorpt_correction_type multi-scan
_exptl_absorpt_process_details 'REQAB (Rigaku, 1998)'
_exptl_crystal_colour colorless
_exptl_crystal_density_diffrn 1.298
_exptl_crystal_density_method 'not measured'
_exptl_crystal_description prism
_exptl_crystal_F_000 1512.00
_exptl_crystal_size_max 0.200
_exptl_crystal_size_mid 0.200
_exptl_crystal_size_min 0.200
_refine_diff_density_max 1.44
_refine_diff_density_min -0.43
_refine_ls_extinction_method none
_refine_ls_goodness_of_fit_ref 1.119
_refine_ls_hydrogen_treatment constr
_refine_ls_number_parameters 172
_refine_ls_number_reflns 4131
_refine_ls_number_restraints 0
_refine_ls_R_factor_gt 0.0408
_refine_ls_shift/su_max 0.001
_refine_ls_structure_factor_coef Fsqd
_refine_ls_weighting_details 'w = 1/[\s^2^(Fo^2^)+(0.0473P)^2^+6.6078P] where P=(Fo^2^+2Fc^2^)/3'
_refine_ls_weighting_scheme calc
_refine_ls_wR_factor_ref 0.1075
_reflns_number_gt 3623
_reflns_number_total 4131
_reflns_threshold_expression F^2^>2.0\s(F^2^)
_cod_data_source_file ic6b00352_si_003.cif
_cod_data_source_block 2b
_cod_database_code 4347565

loop_
_symmetry_equiv_pos_site_id
_symmetry_equiv_pos_as_xyz
1 +X,+Y,+Z
2 -X,+Y,1/2-Z
3 -X,-Y,-Z
4 +X,-Y,1/2+Z
5 1/2+X,1/2+Y,+Z
6 1/2-X,1/2+Y,1/2-Z
7 1/2-X,1/2-Y,-Z
8 1/2+X,1/2-Y,1/2+Z

loop_
_atom_site_label
_atom_site_type_symbol
_atom_site_fract_x
_atom_site_fract_y
_atom_site_fract_z
_atom_site_U_iso_or_equiv
_atom_site_adp_type
_atom_site_occupancy
_atom_site_symmetry_multiplicity
_atom_site_calc_flag
_atom_site_refinement_flags
Fe1 Fe 0.196622(14) 0.19621(3) 0.51096(2) 0.02718(11) Uani 1 8 d .
S1 S 0.25828(3) 0.27105(6) 0.61808(4) 0.03056(14) Uani 1 8 d .
Si1 Si 0.08007(3) 0.28705(7) 0.41194(5) 0.03463(17) Uani 1 8 d .
Si2 Si 0.08012(3) 0.22068(8) 0.61499(5) 0.03880(18) Uani 1 8 d .
O1 O 0.17383(11) -0.35856(18) 0.57545(16) 0.0574(6) Uani 1 8 d .
N1 N 0.11482(9) 0.23181(19) 0.51211(14) 0.0312(4) Uani 1 8 d .
N2 N 0.19574(9) 0.00730(19) 0.53204(14) 0.0323(4) Uani 1 8 d .
C1 C 0.10872(14) 0.4402(3) 0.3849(2) 0.0496(7) Uani 1 8 d .
C2 C -0.00131(13) 0.3025(3) 0.4185(2) 0.0525(8) Uani 1 8 d .
C3 C 0.08944(14) 0.1833(3) 0.3116(2) 0.0490(7) Uani 1 8 d .
C4 C 0.01873(18) 0.1101(4) 0.6082(3) 0.0737(12) Uani 1 8 d .
C5 C 0.0524(2) 0.3742(4) 0.6492(3) 0.0832(13) Uani 1 8 d .
C6 C 0.12821(15) 0.1707(5) 0.7146(2) 0.0705(12) Uani 1 8 d .
C7 C 0.22422(12) -0.0481(2) 0.60259(18) 0.0378(6) Uani 1 8 d .
C8 C 0.21913(13) -0.1702(2) 0.62275(19) 0.0394(6) Uani 1 8 d .
C9 C 0.18309(13) -0.2396(2) 0.56521(19) 0.0382(6) Uani 1 8 d .
C10 C 0.15396(15) -0.1837(3) 0.4900(2) 0.0510(7) Uani 1 8 d .
C11 C 0.16107(13) -0.0619(3) 0.4768(2) 0.0449(6) Uani 1 8 d .
C12 C 0.20067(18) -0.4174(3) 0.6537(3) 0.0601(9) Uani 1 8 d .
H1A H 0.08682 0.47323 0.33092 0.0595 Uiso 1 8 calc R
H1B H 0.15024 0.43426 0.37145 0.0595 Uiso 1 8 calc R
H1C H 0.10417 0.49384 0.43797 0.0595 Uiso 1 8 calc R
H2A H -0.01035 0.34609 0.47508 0.0631 Uiso 1 8 calc R
H2B H -0.01918 0.22191 0.41933 0.0631 Uiso 1 8 calc R
H2C H -0.01691 0.34758 0.36466 0.0631 Uiso 1 8 calc R
H3A H 0.13121 0.16863 0.30402 0.0587 Uiso 1 8 calc R
H3B H 0.07228 0.22054 0.25534 0.0587 Uiso 1 8 calc R
H3C H 0.06974 0.10623 0.3229 0.0587 Uiso 1 8 calc R
H4A H -0.00593 0.1259 0.55246 0.0884 Uiso 1 8 calc R
H4B H -0.0047 0.1185 0.66284 0.0884 Uiso 1 8 calc R
H4C H 0.0345 0.02778 0.6056 0.0884 Uiso 1 8 calc R
H5A H 0.04504 0.37444 0.71539 0.0998 Uiso 1 8 calc R
H5B H 0.01592 0.39221 0.61385 0.0998 Uiso 1 8 calc R
H5C H 0.08172 0.43585 0.63629 0.0998 Uiso 1 8 calc R
H6A H 0.10407 0.14746 0.76601 0.0846 Uiso 1 8 calc R
H6B H 0.1543 0.23712 0.73414 0.0846 Uiso 1 8 calc R
H6C H 0.15159 0.10108 0.69626 0.0846 Uiso 1 8 calc R
H7 H 0.24966 -0.00069 0.64151 0.0453 Uiso 1 8 calc R
H8 H 0.23979 -0.20491 0.67453 0.0473 Uiso 1 8 calc R
H10 H 0.1295 -0.22962 0.44846 0.0612 Uiso 1 8 calc R
H11 H 0.14046 -0.02464 0.42602 0.0539 Uiso 1 8 calc R
H12A H 0.19252 -0.50446 0.65024 0.0722 Uiso 1 8 calc R
H12B H 0.18492 -0.38429 0.71023 0.0722 Uiso 1 8 calc R
H12C H 0.24304 -0.40417 0.65451 0.0722 Uiso 1 8 calc R

loop_
_atom_site_aniso_label
_atom_site_aniso_U_11
_atom_site_aniso_U_22
_atom_site_aniso_U_33
_atom_site_aniso_U_12
_atom_site_aniso_U_13
_atom_site_aniso_U_23
Fe1 0.02770(18) 0.02842(18) 0.02542(18) 0.00113(12) 0.00132(13) 0.00304(12)
S1 0.0329(3) 0.0352(3) 0.0237(3) -0.0007(2) 0.0015(2) 0.0013(2)
Si1 0.0318(4) 0.0394(4) 0.0321(4) 0.0047(3) -0.0044(3) 0.0026(3)
Si2 0.0305(4) 0.0561(5) 0.0301(4) -0.0040(3) 0.0047(3) -0.0050(3)
O1 0.0825(16) 0.0296(10) 0.0597(13) -0.0065(10) 0.0003(12) 0.0040(9)
N1 0.0267(10) 0.0381(11) 0.0289(10) 0.0025(8) 0.0012(8) 0.0034(8)
N2 0.0359(11) 0.0303(10) 0.0308(10) 0.0001(8) 0.0013(8) 0.0054(8)
C1 0.0521(17) 0.0448(16) 0.0517(17) 0.0057(13) -0.0016(14) 0.0129(13)
C2 0.0345(14) 0.067(2) 0.0553(18) 0.0065(13) -0.0085(13) 0.0007(15)
C3 0.0516(17) 0.0582(18) 0.0360(14) 0.0043(14) -0.0119(13) -0.0053(13)
C4 0.072(2) 0.103(3) 0.0466(18) -0.044(2) 0.0102(17) -0.0013(19)
C5 0.089(3) 0.091(3) 0.070(3) 0.015(2) 0.011(2) -0.037(2)
C6 0.0481(18) 0.131(4) 0.0329(15) -0.003(2) 0.0071(13) 0.0184(19)
C7 0.0431(14) 0.0333(13) 0.0362(13) -0.0024(11) -0.0057(11) 0.0057(10)
C8 0.0478(15) 0.0344(13) 0.0359(13) 0.0047(11) -0.0002(11) 0.0064(10)
C9 0.0484(15) 0.0276(12) 0.0394(14) 0.0015(11) 0.0101(12) -0.0006(10)
C10 0.067(2) 0.0377(15) 0.0473(17) -0.0084(14) -0.0134(15) -0.0018(12)
C11 0.0560(17) 0.0370(14) 0.0403(14) -0.0026(12) -0.0135(12) 0.0029(11)
C12 0.089(3) 0.0316(14) 0.060(2) 0.0066(15) 0.0128(18) 0.0105(13)

loop_
_atom_type_symbol
_atom_type_description
_atom_type_scat_dispersion_real
_atom_type_scat_dispersion_imag
_atom_type_scat_source
Fe Fe 0.3463 0.8444
;
International Tables for Crystallography
(1992, Vol. C, Tables 4.2.6.8 and 6.1.1.4)
;
S S 0.1246 0.1234
;
International Tables for Crystallography
(1992, Vol. C, Tables 4.2.6.8 and 6.1.1.4)
;
N N 0.0061 0.0033
;
International Tables for Crystallography
(1992, Vol. C, Tables 4.2.6.8 and 6.1.1.4)
;
O O 0.0106 0.0060
;
International Tables for Crystallography
(1992, Vol. C, Tables 4.2.6.8 and 6.1.1.4)
;
Si Si 0.0817 0.0704
;
International Tables for Crystallography
(1992, Vol. C, Tables 4.2.6.8 and 6.1.1.4)
;
C C 0.0033 0.0016
;
International Tables for Crystallography
(1992, Vol. C, Tables 4.2.6.8 and 6.1.1.4)
;
H H 0.0000 0.0000
;
International Tables for Crystallography
(1992, Vol. C, Table 6.1.1.4)
;

loop_
_geom_angle_atom_site_label_1
_geom_angle_atom_site_label_2
_geom_angle_atom_site_label_3
_geom_angle
_geom_angle_publ_flag
_geom_angle_site_symmetry_1
_geom_angle_site_symmetry_3
Fe1 Fe1 S1 51.41(2) yes 7_556 .
Fe1 Fe1 S1 51.66(2) yes 7_556 7_556
Fe1 Fe1 N1 141.91(7) yes 7_556 .
Fe1 Fe1 N2 117.32(6) yes 7_556 .
S1 Fe1 S1 103.07(3) yes . 7_556
S1 Fe1 N1 120.75(7) yes . .
S1 Fe1 N2 106.15(6) yes . .
S1 Fe1 N1 117.89(7) yes 7_556 .
S1 Fe1 N2 107.03(6) yes 7_556 .
N1 Fe1 N2 100.76(9) yes . .
Fe1 S1 Fe1 76.93(3) yes . 7_556
N1 Si1 C1 110.07(12) yes . .
N1 Si1 C2 114.14(13) yes . .
N1 Si1 C3 111.75(13) yes . .
C1 Si1 C2 106.68(15) yes . .
C1 Si1 C3 109.87(15) yes . .
C2 Si1 C3 104.05(15) yes . .
N1 Si2 C4 112.08(14) yes . .
N1 Si2 C5 109.66(16) yes . .
N1 Si2 C6 114.41(13) yes . .
C4 Si2 C5 110.0(2) yes . .
C4 Si2 C6 105.41(19) yes . .
C5 Si2 C6 104.9(2) yes . .
C9 O1 C12 118.1(2) yes . .
Fe1 N1 Si1 118.54(12) yes . .
Fe1 N1 Si2 118.71(11) yes . .
Si1 N1 Si2 122.48(13) yes . .
Fe1 N2 C7 123.82(17) yes . .
Fe1 N2 C11 119.12(17) yes . .
C7 N2 C11 116.8(2) yes . .
N2 C7 C8 124.4(2) yes . .
C7 C8 C9 117.9(2) yes . .
O1 C9 C8 124.9(3) yes . .
O1 C9 C10 116.6(3) yes . .
C8 C9 C10 118.6(2) yes . .
C9 C10 C11 119.2(3) yes . .
N2 C11 C10 123.2(3) yes . .
Si1 C1 H1A 109.476 no . .
Si1 C1 H1B 109.469 no . .
Si1 C1 H1C 109.461 no . .
H1A C1 H1B 109.467 no . .
H1A C1 H1C 109.476 no . .
H1B C1 H1C 109.478 no . .
Si1 C2 H2A 109.468 no . .
Si1 C2 H2B 109.469 no . .
Si1 C2 H2C 109.474 no . .
H2A C2 H2B 109.474 no . .
H2A C2 H2C 109.467 no . .
H2B C2 H2C 109.475 no . .
Si1 C3 H3A 109.473 no . .
Si1 C3 H3B 109.473 no . .
Si1 C3 H3C 109.468 no . .
H3A C3 H3B 109.473 no . .
H3A C3 H3C 109.462 no . .
H3B C3 H3C 109.478 no . .
Si2 C4 H4A 109.472 no . .
Si2 C4 H4B 109.468 no . .
Si2 C4 H4C 109.462 no . .
H4A C4 H4B 109.480 no . .
H4A C4 H4C 109.479 no . .
H4B C4 H4C 109.466 no . .
Si2 C5 H5A 109.475 no . .
Si2 C5 H5B 109.466 no . .
Si2 C5 H5C 109.471 no . .
H5A C5 H5B 109.465 no . .
H5A C5 H5C 109.473 no . .
H5B C5 H5C 109.478 no . .
Si2 C6 H6A 109.470 no . .
Si2 C6 H6B 109.473 no . .
Si2 C6 H6C 109.473 no . .
H6A C6 H6B 109.472 no . .
H6A C6 H6C 109.470 no . .
H6B C6 H6C 109.470 no . .
N2 C7 H7 117.821 no . .
C8 C7 H7 117.815 no . .
C7 C8 H8 121.071 no . .
C9 C8 H8 121.070 no . .
C9 C10 H10 120.404 no . .
C11 C10 H10 120.396 no . .
N2 C11 H11 118.408 no . .
C10 C11 H11 118.419 no . .
O1 C12 H12A 109.471 no . .
O1 C12 H12B 109.470 no . .
O1 C12 H12C 109.482 no . .
H12A C12 H12B 109.463 no . .
H12A C12 H12C 109.473 no . .
H12B C12 H12C 109.469 no . .

loop_
_geom_bond_atom_site_label_1
_geom_bond_atom_site_label_2
_geom_bond_distance
_geom_bond_publ_flag
_geom_bond_site_symmetry_2
Fe1 Fe1 2.7468(8) yes 7_556
Fe1 S1 2.2116(8) yes .
Fe1 S1 2.2041(8) yes 7_556
Fe1 N1 1.913(2) yes .
Fe1 N2 2.110(2) yes .
Si1 N1 1.735(2) yes .
Si1 C1 1.863(3) yes .
Si1 C2 1.876(3) yes .
Si1 C3 1.871(3) yes .
Si2 N1 1.723(2) yes .
Si2 C4 1.860(4) yes .
Si2 C5 1.885(5) yes .
Si2 C6 1.861(4) yes .
O1 C9 1.340(3) yes .
O1 C12 1.423(4) yes .
N2 C7 1.337(3) yes .
N2 C11 1.341(4) yes .
C7 C8 1.386(4) yes .
C8 C9 1.380(4) yes .
C9 C10 1.396(4) yes .
C10 C11 1.370(4) yes .
C1 H1A 0.980 no .
C1 H1B 0.980 no .
C1 H1C 0.980 no .
C2 H2A 0.980 no .
C2 H2B 0.980 no .
C2 H2C 0.980 no .
C3 H3A 0.980 no .
C3 H3B 0.980 no .
C3 H3C 0.980 no .
C4 H4A 0.980 no .
C4 H4B 0.980 no .
C4 H4C 0.980 no .
C5 H5A 0.980 no .
C5 H5B 0.980 no .
C5 H5C 0.980 no .
C6 H6A 0.980 no .
C6 H6B 0.980 no .
C6 H6C 0.980 no .
C7 H7 0.950 no .
C8 H8 0.950 no .
C10 H10 0.950 no .
C11 H11 0.950 no .
C12 H12A 0.980 no .
C12 H12B 0.980 no .
C12 H12C 0.980 no .

loop_
_geom_contact_atom_site_label_1
_geom_contact_atom_site_label_2
_geom_contact_distance
_geom_contact_publ_flag
_geom_contact_site_symmetry_2
Fe1 C6 3.412(3) no .
S1 C6 3.522(4) no .
Si2 C2 3.453(3) no .
O1 C11 3.583(4) no .
N1 C11 3.458(4) no .
N2 C9 2.787(3) no .
C2 C4 3.488(5) no .
C2 C5 3.599(6) no .
C7 C10 2.695(4) no .
C8 C11 2.725(4) no .
C8 C12 2.803(4) no .
Fe1 H1B 3.4556 no .
Fe1 H3A 3.3061 no .
Fe1 H6B 3.4452 no .
Fe1 H6C 3.1006 no .
Fe1 H7 3.0955 no .
Fe1 H11 2.9968 no .
S1 H1B 3.0854 no 7_556
S1 H3A 2.8036 no 7_556
S1 H6B 2.9957 no .
S1 H6C 3.3176 no .
S1 H7 3.0287 no .
Si1 H4A 3.3961 no .
Si1 H5B 3.5262 no .
Si2 H2A 3.1538 no .
Si2 H2B 3.5546 no .
O1 H8 2.6515 no .
O1 H10 2.5060 no .
N1 H1B 3.1553 no .
N1 H1C 3.0937 no .
N1 H2A 3.1539 no .
N1 H2B 3.2949 no .
N1 H3A 3.1329 no .
N1 H3C 3.2026 no .
N1 H4A 3.0792 no .
N1 H4C 3.2417 no .
N1 H5B 3.2744 no .
N1 H5C 3.0017 no .
N1 H6B 3.3036 no .
N1 H6C 3.1171 no .
N1 H11 3.1608 no .
N2 H6C 2.8220 no .
N2 H8 3.2546 no .
N2 H10 3.2333 no .
C1 H2A 3.2435 no .
C1 H2C 3.0529 no .
C1 H3A 3.2702 no .
C1 H3B 3.1578 no .
C1 H7 3.3459 no 7_556
C2 H1A 3.0752 no .
C2 H1C 3.2111 no .
C2 H3B 3.0969 no .
C2 H3C 3.0757 no .
C2 H4A 2.7569 no .
C2 H5B 3.0079 no .
C3 H1A 3.2166 no .
C3 H1B 3.2049 no .
C3 H2B 3.0216 no .
C3 H2C 3.1573 no .
C3 H11 3.0360 no .
C4 H2A 3.2930 no .
C4 H2B 3.0911 no .
C4 H5A 3.3497 no .
C4 H5B 3.1181 no .
C4 H6A 2.9703 no .
C4 H6C 3.2464 no .
C5 H1C 3.5826 no .
C5 H2A 2.8647 no .
C5 H4A 3.3330 no .
C5 H4B 3.1222 no .
C5 H6A 3.2192 no .
C5 H6B 2.9992 no .
C6 H4B 3.1530 no .
C6 H4C 3.0477 no .
C6 H5A 2.9479 no .
C6 H5C 3.3012 no .
C6 H7 3.5612 no .
C7 H1B 3.1429 no 7_556
C7 H6C 2.7415 no .
C7 H11 3.1394 no .
C8 H6C 3.5560 no .
C8 H10 3.2497 no .
C8 H12B 2.8109 no .
C8 H12C 2.6781 no .
C9 H7 3.2191 no .
C9 H11 3.2384 no .
C9 H12A 3.1784 no .
C9 H12B 2.6388 no .
C9 H12C 2.5894 no .
C10 H8 3.2560 no .
C11 H3C 3.5184 no .
C11 H7 3.1368 no .
C12 H8 2.5263 no .
H1A H2A 3.4177 no .
H1A H2C 2.8103 no .
H1A H3A 3.5415 no .
H1A H3B 3.0119 no .
H1B H3A 3.1176 no .
H1B H3B 3.3652 no .
H1B H7 2.4197 no 7_556
H1C H2A 3.1527 no .
H1C H2C 3.3399 no .
H1C H5B 3.5039 no .
H1C H5C 3.0097 no .
H1C H7 3.5844 no 7_556
H2A H4A 2.6786 no .
H2A H5B 2.1349 no .
H2A H5C 3.2321 no .
H2B H3B 3.2335 no .
H2B H3C 2.8232 no .
H2B H4A 2.2105 no .
H2B H5B 3.4540 no .
H2C H3B 2.9871 no .
H2C H3C 3.3926 no .
H3A H11 2.7741 no .
H3C H11 2.5941 no .
H4A H5B 3.1078 no .
H4B H5A 3.1296 no .
H4B H5B 3.1464 no .
H4B H6A 2.8643 no .
H4B H6C 3.5921 no .
H4C H6A 3.0594 no .
H4C H6C 3.0413 no .
H5A H6A 2.9264 no .
H5A H6B 2.9263 no .
H5C H6B 3.0630 no .
H6C H7 2.6611 no .
H7 H8 2.3194 no .
H8 H12A 3.4946 no .
H8 H12B 2.4139 no .
H8 H12C 2.2221 no .
H10 H11 2.3031 no .
S1 H8 3.0148 no 6_556
S1 H12A 2.9483 no 1_565
S1 H12B 3.2465 no 6_556
O1 H1C 2.9815 no 1_545
O1 H5C 3.2462 no 1_545
N2 H12C 3.3006 no 7_546
C1 H5A 3.4685 no 4_564
C1 H5B 3.4001 no 3_566
C1 H12B 3.1947 no 4_554
C2 H3B 3.0734 no 2_555
C2 H5B 3.4197 no 3_566
C2 H5C 3.4991 no 3_566
C3 H2C 3.4930 no 2_555
C3 H12B 3.4842 no 4_554
C4 H3C 3.3142 no 3_556
C4 H4A 3.4989 no 3_556
C4 H4B 3.3484 no 2_556
C4 H6A 3.4396 no 2_556
C5 H1A 3.1951 no 4_565
C5 H2C 3.1828 no 3_566
C5 H5A 3.0319 no 2_556
C5 H12A 3.4744 no 1_565
C6 H4B 3.4500 no 2_556
C6 H10 3.4485 no 4_555
C6 H11 3.4620 no 4_555
C6 H12C 3.5307 no 6_556
C8 H3A 3.3768 no 4_555
C10 H2B 3.4298 no 3_556
C10 H4A 3.4745 no 3_556
C10 H6A 3.4161 no 4_554
C10 H12C 3.3625 no 7_546
C11 H6A 3.4016 no 4_554
C11 H12C 2.9888 no 7_546
C12 H1B 3.4111 no 4_555
C12 H5C 3.1678 no 1_545
C12 H7 3.2630 no 6_546
H1A C5 3.1951 no 4_564
H1A H2C 3.4813 no 2_555
H1A H5A 3.4936 no 3_566
H1A H5A 2.5314 no 4_564
H1A H5B 2.9220 no 3_566
H1A H5C 2.9909 no 4_564
H1A H12B 3.0661 no 4_554
H1B C12 3.4111 no 4_554
H1B H12A 3.4754 no 4_554
H1B H12B 2.5595 no 4_554
H1C O1 2.9815 no 1_565
H1C H2A 3.0913 no 3_566
H1C H5B 3.0848 no 3_566
H1C H10 3.1122 no 1_565
H2A H1C 3.0913 no 3_566
H2A H2A 3.5045 no 3_566
H2A H5B 3.1657 no 3_566
H2A H5C 3.2930 no 3_566
H2A H10 3.2519 no 3_556
H2B C10 3.4298 no 3_556
H2B H3B 2.7590 no 2_555
H2B H4C 2.8021 no 3_556
H2B H10 3.2351 no 3_556
H2C C3 3.4930 no 2_555
H2C C5 3.1828 no 3_566
H2C H1A 3.4813 no 2_555
H2C H2C 3.4439 no 2_555
H2C H3B 2.5308 no 2_555
H2C H5A 3.3356 no 3_566
H2C H5B 2.8916 no 3_566
H2C H5C 2.8145 no 3_566
H3A C8 3.3768 no 4_554
H3A H6A 3.5853 no 4_554
H3A H6C 3.4055 no 4_554
H3A H8 3.2024 no 4_554
H3A H12B 3.0296 no 4_554
H3B C2 3.0734 no 2_555
H3B H2B 2.7590 no 2_555
H3B H2C 2.5308 no 2_555
H3B H3B 3.3038 no 2_555
H3B H4C 3.5800 no 4_554
H3B H12B 3.2383 no 4_554
H3C C4 3.3142 no 3_556
H3C H4A 3.4926 no 3_556
H3C H4B 2.9065 no 3_556
H3C H4C 3.0276 no 3_556
H3C H4C 3.5401 no 4_554
H3C H6A 3.0345 no 4_554
H3C H6C 3.5238 no 4_554
H4A C4 3.4989 no 3_556
H4A C10 3.4745 no 3_556
H4A H3C 3.4926 no 3_556
H4A H4A 3.1873 no 3_556
H4A H4C 2.9023 no 3_556
H4A H6A 3.5395 no 2_556
H4A H10 3.0497 no 3_556
H4A H11 3.3020 no 3_556
H4B C4 3.3484 no 2_556
H4B C6 3.4500 no 2_556
H4B H3C 2.9065 no 3_556
H4B H4B 2.5253 no 2_556
H4B H4C 3.5949 no 2_556
H4B H5A 3.4787 no 2_556
H4B H6A 2.5566 no 2_556
H4B H10 3.4434 no 3_556
H4B H11 3.4684 no 3_556
H4C H2B 2.8021 no 3_556
H4C H3B 3.5800 no 4_555
H4C H3C 3.0276 no 3_556
H4C H3C 3.5401 no 4_555
H4C H4A 2.9023 no 3_556
H4C H4B 3.5949 no 2_556
H4C H4C 3.4366 no 3_556
H5A C1 3.4685 no 4_565
H5A C5 3.0319 no 2_556
H5A H1A 3.4936 no 3_566
H5A H1A 2.5314 no 4_565
H5A H2C 3.3356 no 3_566
H5A H4B 3.4787 no 2_556
H5A H5A 2.3307 no 2_556
H5A H5B 2.8990 no 2_556
H5B C1 3.4001 no 3_566
H5B C2 3.4197 no 3_566
H5B H1A 2.9220 no 3_566
H5B H1C 3.0848 no 3_566
H5B H2A 3.1657 no 3_566
H5B H2C 2.8916 no 3_566
H5B H5A 2.8990 no 2_556
H5C O1 3.2462 no 1_565
H5C C2 3.4991 no 3_566
H5C C12 3.1678 no 1_565
H5C H1A 2.9909 no 4_565
H5C H2A 3.2930 no 3_566
H5C H2C 2.8145 no 3_566
H5C H12A 2.6183 no 1_565
H5C H12B 3.2325 no 1_565
H6A C4 3.4396 no 2_556
H6A C10 3.4161 no 4_555
H6A C11 3.4016 no 4_555
H6A H3A 3.5853 no 4_555
H6A H3C 3.0345 no 4_555
H6A H4A 3.5395 no 2_556
H6A H4B 2.5566 no 2_556
H6A H10 2.8312 no 4_555
H6A H11 2.7821 no 4_555
H6B H8 2.7842 no 6_556
H6B H10 3.1818 no 4_555
H6B H12A 3.2382 no 1_565
H6B H12C 3.1976 no 6_556
H6C H3A 3.4055 no 4_555
H6C H3C 3.5238 no 4_555
H6C H11 3.4543 no 4_555
H6C H12C 3.1677 no 6_556
H7 C12 3.2630 no 6_556
H7 H12A 3.2414 no 6_556
H7 H12B 2.8683 no 6_556
H7 H12C 3.1394 no 6_556
H8 S1 3.0148 no 6_546
H8 H3A 3.2024 no 4_555
H8 H6B 2.7842 no 6_546
H10 C6 3.4485 no 4_554
H10 H1C 3.1122 no 1_545
H10 H2A 3.2519 no 3_556
H10 H2B 3.2351 no 3_556
H10 H4A 3.0497 no 3_556
H10 H4B 3.4434 no 3_556
H10 H6A 2.8312 no 4_554
H10 H6B 3.1818 no 4_554
H11 C6 3.4620 no 4_554
H11 H4A 3.3020 no 3_556
H11 H4B 3.4684 no 3_556
H11 H6A 2.7821 no 4_554
H11 H6C 3.4543 no 4_554
H11 H12C 3.0583 no 7_546
H12A S1 2.9483 no 1_545
H12A C5 3.4744 no 1_545
H12A H1B 3.4754 no 4_555
H12A H5C 2.6183 no 1_545
H12A H6B 3.2382 no 1_545
H12A H7 3.2414 no 6_546
H12B S1 3.2465 no 6_546
H12B C1 3.1947 no 4_555
H12B C3 3.4842 no 4_555
H12B H1A 3.0661 no 4_555
H12B H1B 2.5595 no 4_555
H12B H3A 3.0296 no 4_555
H12B H3B 3.2383 no 4_555
H12B H5C 3.2325 no 1_545
H12B H7 2.8683 no 6_546
H12C N2 3.3006 no 7_546
H12C C6 3.5307 no 6_546
H12C C10 3.3625 no 7_546
H12C C11 2.9888 no 7_546
H12C H6B 3.1976 no 6_546
H12C H6C 3.1677 no 6_546
H12C H7 3.1394 no 6_546
H12C H11 3.0583 no 7_546

loop_
_geom_torsion_atom_site_label_1
_geom_torsion_atom_site_label_2
_geom_torsion_atom_site_label_3
_geom_torsion_atom_site_label_4
_geom_torsion
_geom_torsion_publ_flag
_geom_torsion_site_symmetry_1
_geom_torsion_site_symmetry_3
_geom_torsion_site_symmetry_4
Fe1 Fe1 S1 Fe1 0.000(11) no 7_556 . 7_556
S1 Fe1 Fe1 S1 -180.00(3) no . 7_556 7_556
S1 Fe1 Fe1 S1 -0.00(2) no . 7_556 .
S1 Fe1 Fe1 N1 87.58(3) no . 7_556 7_556
S1 Fe1 Fe1 N2 -90.67(3) no . 7_556 7_556
Fe1 Fe1 S1 Fe1 0.0 no 7_556 7_556 7_556
S1 Fe1 Fe1 S1 0.00(2) no 7_556 7_556 7_556
S1 Fe1 Fe1 S1 180.00(3) no 7_556 7_556 .
S1 Fe1 Fe1 N1 -92.42(3) no 7_556 7_556 7_556
S1 Fe1 Fe1 N2 89.33(3) no 7_556 7_556 7_556
Fe1 Fe1 N1 Si1 62.81(16) no 7_556 . .
Fe1 Fe1 N1 Si2 -111.47(11) no 7_556 . .
N1 Fe1 Fe1 S1 -87.58(10) no . 7_556 7_556
N1 Fe1 Fe1 S1 92.42(10) no . 7_556 .
N1 Fe1 Fe1 N1 -180.00(10) no . 7_556 7_556
N1 Fe1 Fe1 N2 1.75(10) no . 7_556 7_556
Fe1 Fe1 N2 C7 59.46(16) no 7_556 . .
Fe1 Fe1 N2 C11 -126.33(12) no 7_556 . .
N2 Fe1 Fe1 S1 90.67(6) no . 7_556 7_556
N2 Fe1 Fe1 S1 -89.33(6) no . 7_556 .
N2 Fe1 Fe1 N1 -1.75(7) no . 7_556 7_556
N2 Fe1 Fe1 N2 180.00(6) no . 7_556 7_556
S1 Fe1 S1 Fe1 0.00(3) no . 7_556 7_556
S1 Fe1 S1 Fe1 -0.00(3) no 7_556 . 7_556
S1 Fe1 N1 Si1 128.13(10) no . . .
S1 Fe1 N1 Si2 -46.15(15) no . . .
N1 Fe1 S1 Fe1 -134.18(8) no . . 7_556
S1 Fe1 N2 C7 5.00(16) no . . .
S1 Fe1 N2 C11 179.21(12) no . . .
N2 Fe1 S1 Fe1 112.35(6) no . . 7_556
S1 Fe1 N1 Si1 0.36(15) no 7_556 . .
S1 Fe1 N1 Si2 -173.92(8) no 7_556 . .
N1 Fe1 S1 Fe1 135.78(7) no . 7_556 7_556
S1 Fe1 N2 C7 114.57(14) no 7_556 . .
S1 Fe1 N2 C11 -71.22(14) no 7_556 . .
N2 Fe1 S1 Fe1 -111.70(6) no . 7_556 7_556
N1 Fe1 N2 C7 -121.64(15) no . . .
N1 Fe1 N2 C11 52.58(15) no . . .
N2 Fe1 N1 Si1 -115.61(12) no . . .
N2 Fe1 N1 Si2 70.11(13) no . . .
C1 Si1 N1 Fe1 -66.26(17) no . . .
C1 Si1 N1 Si2 107.80(16) no . . .
C2 Si1 N1 Fe1 173.84(14) no . . .
C2 Si1 N1 Si2 -12.1(2) no . . .
C3 Si1 N1 Fe1 56.11(17) no . . .
C3 Si1 N1 Si2 -129.84(16) no . . .
C4 Si2 N1 Fe1 -121.15(18) no . . .
C4 Si2 N1 Si1 64.8(2) no . . .
C5 Si2 N1 Fe1 116.33(18) no . . .
C5 Si2 N1 Si1 -57.7(2) no . . .
C6 Si2 N1 Fe1 -1.2(2) no . . .
C6 Si2 N1 Si1 -175.26(19) no . . .
C12 O1 C9 C8 3.2(4) no . . .
C12 O1 C9 C10 -177.2(3) no . . .
Fe1 N2 C7 C8 172.90(16) no . . .
Fe1 N2 C11 C10 -174.42(17) no . . .
C7 N2 C11 C10 0.2(4) no . . .
C11 N2 C7 C8 -1.4(4) no . . .
N2 C7 C8 C9 1.2(4) no . . .
C7 C8 C9 O1 179.8(2) no . . .
C7 C8 C9 C10 0.2(4) no . . .
O1 C9 C10 C11 179.1(2) no . . .
C8 C9 C10 C11 -1.3(4) no . . .
C9 C10 C11 N2 1.2(5) no . . .
